data_4073252
loop_
_publ_author_name
'Zhang, Hong'
'Feng, Li'
'Gong, Lei'
'Wu, Liqiong'
'He, Guomei'
'Wen, Tingbin'
'Yang, Fangzu'
'Xia, Haiping'

_publ_section_title
;
 Synthesis and Characterization of Stable Ruthenabenzenes Starting from
 HC&#x22EE;CCH(OH)C&#x22EE;CH
;
_journal_issue 10
_journal_name_full Organometallics
_journal_page_first 2705
_journal_paper_doi 10.1021/om070195k
_journal_volume 26
_journal_year 2007
_chemical_formula_moiety 'C77 H63 Cl2 P4 Ru, Cl, 0.5 CH2Cl2, 3.5 H2O'
_chemical_formula_sum 'C77.5 H71 Cl4 O3.5 P4 Ru'
_chemical_formula_weight 1425.09
_chemical_name_systematic
; 
 ? 
;
_space_group_IT_number 14
_symmetry_cell_setting monoclinic
_symmetry_space_group_name_Hall '-P 2yn'
_symmetry_space_group_name_H-M 'P 1 21/n 1'
_atom_sites_solution_hydrogens geom
_atom_sites_solution_primary direct
_atom_sites_solution_secondary difmap
_audit_creation_method SHELXL-97
_cell_angle_alpha 90.00
_cell_angle_beta 110.948(2)
_cell_angle_gamma 90.00
_cell_formula_units_Z 4
_cell_length_a 17.580(2)
_cell_length_b 24.385(3)
_cell_length_c 18.446(3)
_cell_measurement_reflns_used 8050
_cell_measurement_temperature 223(2)
_cell_measurement_theta_max 24.56
_cell_measurement_theta_min 2.39
_cell_volume 7384.9(17)
_computing_structure_refinement 'SHELXL-97 (Sheldrick, 1997)'
_computing_structure_solution 'SHELXS-97 (Sheldrick, 1990)'
_diffrn_ambient_temperature 223(2)
_diffrn_measured_fraction_theta_full 0.996
_diffrn_measured_fraction_theta_max 0.996
_diffrn_radiation_monochromator graphite
_diffrn_radiation_source 'fine-focus sealed tube'
_diffrn_radiation_type MoK\a
_diffrn_radiation_wavelength 0.71073
_diffrn_reflns_av_R_equivalents 0.0705
_diffrn_reflns_av_sigmaI/netI 0.0694
_diffrn_reflns_limit_h_max 20
_diffrn_reflns_limit_h_min -20
_diffrn_reflns_limit_k_max 28
_diffrn_reflns_limit_k_min -29
_diffrn_reflns_limit_l_max 21
_diffrn_reflns_limit_l_min -21
_diffrn_reflns_number 53143
_diffrn_reflns_theta_full 25.00
_diffrn_reflns_theta_max 25.00
_diffrn_reflns_theta_min 1.67
_exptl_absorpt_coefficient_mu 0.490
_exptl_absorpt_correction_T_max 1.000000
_exptl_absorpt_correction_T_min 0.854361
_exptl_absorpt_correction_type empirical
_exptl_absorpt_process_details SADABS
_exptl_crystal_colour Green
_exptl_crystal_density_diffrn 1.282
_exptl_crystal_density_method 'not measured'
_exptl_crystal_description Plate
_exptl_crystal_F_000 2944
_exptl_crystal_size_max 0.35
_exptl_crystal_size_mid 0.30
_exptl_crystal_size_min 0.16
_refine_diff_density_max 1.150
_refine_diff_density_min -0.874
_refine_diff_density_rms 0.130
_refine_ls_extinction_method none
_refine_ls_goodness_of_fit_ref 1.085
_refine_ls_hydrogen_treatment constr
_refine_ls_matrix_type full
_refine_ls_number_parameters 847
_refine_ls_number_reflns 12954
_refine_ls_number_restraints 0
_refine_ls_restrained_S_all 1.085
_refine_ls_R_factor_all 0.0970
_refine_ls_R_factor_gt 0.0757
_refine_ls_shift/su_max 0.006
_refine_ls_shift/su_mean 0.000
_refine_ls_structure_factor_coef Fsqd
_refine_ls_weighting_details 'calc w=1/[\s^2^(Fo^2^)+(0.1070P)^2^+12.8426P] where P=(Fo^2^+2Fc^2^)/3'
_refine_ls_weighting_scheme calc
_refine_ls_wR_factor_gt 0.1916
_refine_ls_wR_factor_ref 0.2033
_reflns_number_gt 10129
_reflns_number_total 12954
_reflns_threshold_expression >2sigma(I)
_cod_data_source_file om070195ksi20070302_044520.cif
_cod_data_source_block Complex2
_cod_depositor_comments
;
The following automatic conversions were performed:

'_symmetry_cell_setting' value 'Monoclinic' changed to 'monoclinic'
according to /home/saulius/struct/CIF-dictionaries/cif_core.dic
dictionary named 'cif_core.dic' version 2.4.1 from
2010-06-29.

'_exptl_absorpt_correction_type' value 'Empirical'
changed to 'empirical' according to
/home/saulius/struct/CIF-dictionaries/cif_core.dic dictionary named
'cif_core.dic' version 2.4.1 from 2010-06-29.

Automatic conversion script
Id: cif_fix_values 1715 2011-07-08 13:25:40Z adriana 
;
_cod_original_cell_volume 7385.3(17)
_cod_original_sg_symbol_H-M P2(1)/n
_cod_original_formula_sum 'C77.50 H71 Cl4 O3.50 P4 Ru'
_cod_database_code 4073252

loop_
_symmetry_equiv_pos_as_xyz
'x, y, z'
'-x+1/2, y+1/2, -z+1/2'
'-x, -y, -z'
'x-1/2, -y-1/2, z-1/2'

loop_
_atom_site_label
_atom_site_type_symbol
_atom_site_fract_x
_atom_site_fract_y
_atom_site_fract_z
_atom_site_U_iso_or_equiv
_atom_site_adp_type
_atom_site_occupancy
_atom_site_symmetry_multiplicity
_atom_site_calc_flag
_atom_site_refinement_flags
Ru1 Ru 0.81043(2) 0.513069(15) 0.70640(2) 0.02082(14) Uani 1 1 d .
Cl1 Cl 0.70292(8) 0.44564(5) 0.63327(8) 0.0323(3) Uani 1 1 d .
Cl1S Cl 0.7847(8) 0.8419(5) 0.2139(8) 0.243(6) Uani 0.50 1 d P
Cl2 Cl 0.90090(8) 0.44265(5) 0.79644(8) 0.0315(3) Uani 1 1 d .
Cl2S Cl 0.8106(4) 0.8663(3) 0.0680(4) 0.140(3) Uani 0.50 1 d P
Cl3 Cl 0.6644(3) 0.59677(18) 0.1587(3) 0.1721(18) Uani 1 1 d .
P1 P 0.73886(8) 0.52405(5) 0.79545(8) 0.0246(3) Uani 1 1 d .
P2 P 0.88043(9) 0.49002(5) 0.62064(8) 0.0283(3) Uani 1 1 d .
P3 P 0.69151(9) 0.67043(5) 0.56886(8) 0.0257(3) Uani 1 1 d .
P4 P 0.96374(8) 0.66754(5) 0.81335(8) 0.0262(3) Uani 1 1 d .
O1W O 0.9054(6) 0.6853(5) 0.2737(6) 0.176(4) Uani 1 1 d .
H1WA H 0.9202 0.6904 0.3224 0.211 Uiso 1 1 d R
H1WB H 0.8701 0.7095 0.2511 0.211 Uiso 1 1 d R
O2W O 0.8134(7) 0.7171(7) 0.1261(6) 0.231(7) Uani 1 1 d .
H2WA H 0.7655 0.7044 0.1050 0.278 Uiso 1 1 d R
H2WB H 0.8101 0.7499 0.1403 0.278 Uiso 1 1 d R
O3W O 0.6693(15) 0.6864(7) 0.0135(13) 0.204(12) Uani 0.50 1 d P
H3WA H 0.6316 0.6728 0.0266 0.245 Uiso 0.50 1 d PR
H3WB H 0.6853 0.6644 -0.0139 0.245 Uiso 0.50 1 d PR
O4W O 0.5386(13) 0.6636(6) 0.0104(9) 0.155(8) Uani 0.50 1 d P
H4WB H 0.5242 0.6305 -0.0009 0.186 Uiso 0.50 1 d PR
H4WA H 0.5308 0.6719 0.0520 0.186 Uiso 0.50 1 d PR
O5W O 0.4073(19) 0.5404(14) -0.1919(18) 0.136(13) Uani 0.25 1 d P
H5WA H 0.4280 0.5119 -0.2041 0.164 Uiso 0.25 1 d PR
H5WB H 0.3691 0.5540 -0.2302 0.164 Uiso 0.25 1 d PR
O6W O 0.359(2) 0.550(3) -0.080(3) 0.25(3) Uani 0.25 1 d P
H6WA H 0.3415 0.5809 -0.1020 0.298 Uiso 0.25 1 d PR
H6WB H 0.3878 0.5354 -0.1029 0.298 Uiso 0.25 1 d PR
C1 C 0.7458(3) 0.56857(19) 0.6379(3) 0.0220(11) Uani 1 1 d .
H1A H 0.7003 0.5556 0.5966 0.026 Uiso 1 1 calc R
C1S C 0.7844(14) 0.8819(9) 0.1393(16) 0.114(9) Uani 0.50 1 d P
H2SA H 0.7284 0.8955 0.1160 0.137 Uiso 0.50 1 calc PR
H2SB H 0.8177 0.9138 0.1634 0.137 Uiso 0.50 1 calc PR
C2 C 0.7562(3) 0.6248(2) 0.6405(3) 0.0255(11) Uani 1 1 d .
C3 C 0.8231(3) 0.6502(2) 0.6958(3) 0.0296(12) Uani 1 1 d .
H3A H 0.8251 0.6887 0.6952 0.036 Uiso 1 1 calc R
C4 C 0.8865(3) 0.62333(19) 0.7511(3) 0.0235(11) Uani 1 1 d .
C5 C 0.8910(3) 0.56652(19) 0.7584(3) 0.0208(10) Uani 1 1 d .
H5A H 0.9401 0.5526 0.7936 0.025 Uiso 1 1 calc R
C111 C 0.7965(4) 0.5448(2) 0.8959(3) 0.0322(13) Uani 1 1 d .
C112 C 0.8798(4) 0.5399(2) 0.9258(3) 0.0326(13) Uani 1 1 d .
H11A H 0.9078 0.5284 0.8936 0.039 Uiso 1 1 calc R
C113 C 0.9229(4) 0.5519(2) 1.0032(4) 0.0413(15) Uani 1 1 d .
H11B H 0.9799 0.5479 1.0233 0.050 Uiso 1 1 calc R
C114 C 0.8834(5) 0.5694(3) 1.0498(4) 0.0549(19) Uani 1 1 d .
H11E H 0.9129 0.5783 1.1019 0.066 Uiso 1 1 calc R
C115 C 0.8005(5) 0.5742(3) 1.0210(4) 0.064(2) Uani 1 1 d .
H11C H 0.7732 0.5859 1.0537 0.077 Uiso 1 1 calc R
C116 C 0.7567(4) 0.5619(3) 0.9444(4) 0.0470(16) Uani 1 1 d .
H11D H 0.6997 0.5653 0.9251 0.056 Uiso 1 1 calc R
C121 C 0.6845(3) 0.4638(2) 0.8129(3) 0.0276(12) Uani 1 1 d .
C122 C 0.7103(4) 0.4121(2) 0.8055(3) 0.0341(13) Uani 1 1 d .
H12A H 0.7543 0.4068 0.7886 0.041 Uiso 1 1 calc R
C123 C 0.6714(4) 0.3674(2) 0.8232(3) 0.0410(15) Uani 1 1 d .
H12C H 0.6897 0.3318 0.8186 0.049 Uiso 1 1 calc R
C124 C 0.6073(4) 0.3742(3) 0.8470(4) 0.0493(17) Uani 1 1 d .
H12E H 0.5819 0.3435 0.8594 0.059 Uiso 1 1 calc R
C125 C 0.5796(4) 0.4268(3) 0.8528(4) 0.0516(17) Uani 1 1 d .
H12D H 0.5346 0.4318 0.8683 0.062 Uiso 1 1 calc R
C126 C 0.6177(4) 0.4709(3) 0.8360(4) 0.0414(15) Uani 1 1 d .
H12B H 0.5988 0.5064 0.8399 0.050 Uiso 1 1 calc R
C131 C 0.6563(3) 0.5740(2) 0.7615(3) 0.0308(12) Uani 1 1 d .
C132 C 0.5862(4) 0.5587(3) 0.7024(4) 0.0470(16) Uani 1 1 d .
H13A H 0.5835 0.5244 0.6785 0.056 Uiso 1 1 calc R
C133 C 0.5195(5) 0.5932(4) 0.6777(5) 0.064(2) Uani 1 1 d .
H13C H 0.4714 0.5819 0.6381 0.077 Uiso 1 1 calc R
C134 C 0.5236(5) 0.6438(3) 0.7107(6) 0.067(2) Uani 1 1 d .
H13E H 0.4780 0.6671 0.6944 0.081 Uiso 1 1 calc R
C135 C 0.5930(6) 0.6602(3) 0.7665(6) 0.068(2) Uani 1 1 d .
H13D H 0.5963 0.6952 0.7886 0.082 Uiso 1 1 calc R
C136 C 0.6590(5) 0.6257(2) 0.7911(5) 0.0519(18) Uani 1 1 d .
H13B H 0.7075 0.6380 0.8293 0.062 Uiso 1 1 calc R
C211 C 0.8362(4) 0.5185(2) 0.5226(3) 0.0346(14) Uani 1 1 d .
C212 C 0.8794(5) 0.5453(2) 0.4833(4) 0.0456(16) Uani 1 1 d .
H21A H 0.9356 0.5513 0.5078 0.055 Uiso 1 1 calc R
C213 C 0.8404(6) 0.5630(3) 0.4094(4) 0.056(2) Uani 1 1 d .
H21D H 0.8701 0.5814 0.3834 0.068 Uiso 1 1 calc R
C214 C 0.7588(6) 0.5544(3) 0.3721(4) 0.065(2) Uani 1 1 d .
H21E H 0.7323 0.5679 0.3216 0.078 Uiso 1 1 calc R
C215 C 0.7170(5) 0.5265(3) 0.4085(4) 0.0554(19) Uani 1 1 d .
H21C H 0.6616 0.5186 0.3819 0.066 Uiso 1 1 calc R
C216 C 0.7542(4) 0.5090(3) 0.4845(4) 0.0433(15) Uani 1 1 d .
H21B H 0.7237 0.4908 0.5100 0.052 Uiso 1 1 calc R
C221 C 0.9864(4) 0.5123(2) 0.6595(3) 0.0365(14) Uani 1 1 d .
C222 C 1.0094(4) 0.5658(3) 0.6499(4) 0.0452(16) Uani 1 1 d .
H22A H 0.9700 0.5917 0.6225 0.054 Uiso 1 1 calc R
C223 C 1.0904(5) 0.5803(4) 0.6809(4) 0.063(2) Uani 1 1 d .
H22D H 1.1063 0.6160 0.6729 0.075 Uiso 1 1 calc R
C224 C 1.1471(5) 0.5442(4) 0.7225(5) 0.063(2) Uani 1 1 d .
H22C H 1.2023 0.5543 0.7413 0.076 Uiso 1 1 calc R
C225 C 1.1251(4) 0.4934(3) 0.7377(4) 0.058(2) Uani 1 1 d .
H22B H 1.1646 0.4696 0.7703 0.070 Uiso 1 1 calc R
C226 C 1.0451(4) 0.4766(3) 0.7055(4) 0.0459(16) Uani 1 1 d .
H22E H 1.0305 0.4409 0.7147 0.055 Uiso 1 1 calc R
C231 C 0.8909(3) 0.4183(2) 0.5954(3) 0.0311(13) Uani 1 1 d .
C232 C 0.8712(4) 0.3745(2) 0.6315(4) 0.0411(15) Uani 1 1 d .
H23C H 0.8491 0.3803 0.6703 0.049 Uiso 1 1 calc R
C233 C 0.8839(4) 0.3216(2) 0.6107(4) 0.0505(18) Uani 1 1 d .
H23A H 0.8705 0.2916 0.6359 0.061 Uiso 1 1 calc R
C234 C 0.9156(5) 0.3126(3) 0.5539(4) 0.0559(19) Uani 1 1 d .
H23B H 0.9247 0.2766 0.5408 0.067 Uiso 1 1 calc R
C235 C 0.9339(5) 0.3556(3) 0.5165(5) 0.066(2) Uani 1 1 d .
H23E H 0.9541 0.3495 0.4764 0.079 Uiso 1 1 calc R
C236 C 0.9226(5) 0.4083(3) 0.5374(4) 0.0523(18) Uani 1 1 d .
H23D H 0.9365 0.4381 0.5122 0.063 Uiso 1 1 calc R
C311 C 0.7543(3) 0.7097(2) 0.5297(3) 0.0267(12) Uani 1 1 d .
C312 C 0.7452(4) 0.7656(2) 0.5188(3) 0.0362(14) Uani 1 1 d .
H31A H 0.7080 0.7848 0.5353 0.043 Uiso 1 1 calc R
C313 C 0.7913(4) 0.7933(3) 0.4831(4) 0.0484(17) Uani 1 1 d .
H31C H 0.7862 0.8315 0.4764 0.058 Uiso 1 1 calc R
C314 C 0.8444(5) 0.7648(3) 0.4577(4) 0.0557(19) Uani 1 1 d .
H31D H 0.8750 0.7834 0.4327 0.067 Uiso 1 1 calc R
C315 C 0.8529(4) 0.7084(3) 0.4690(4) 0.0495(17) Uani 1 1 d .
H31E H 0.8891 0.6888 0.4515 0.059 Uiso 1 1 calc R
C316 C 0.8088(4) 0.6814(2) 0.5055(3) 0.0396(14) Uani 1 1 d .
H31B H 0.8155 0.6435 0.5142 0.047 Uiso 1 1 calc R
C321 C 0.6371(3) 0.7183(2) 0.6068(3) 0.0307(12) Uani 1 1 d .
C322 C 0.6797(4) 0.7494(2) 0.6708(4) 0.0409(15) Uani 1 1 d .
H32A H 0.7358 0.7436 0.6966 0.049 Uiso 1 1 calc R
C323 C 0.6395(4) 0.7894(3) 0.6970(4) 0.0476(16) Uani 1 1 d .
H32E H 0.6685 0.8110 0.7403 0.057 Uiso 1 1 calc R
C324 C 0.5570(5) 0.7974(3) 0.6594(4) 0.0494(17) Uani 1 1 d .
H32D H 0.5295 0.8247 0.6765 0.059 Uiso 1 1 calc R
C325 C 0.5160(4) 0.7656(3) 0.5977(4) 0.0494(17) Uani 1 1 d .
H32C H 0.4595 0.7705 0.5733 0.059 Uiso 1 1 calc R
C326 C 0.5544(4) 0.7263(2) 0.5694(3) 0.0386(14) Uani 1 1 d .
H32B H 0.5250 0.7054 0.5256 0.046 Uiso 1 1 calc R
C331 C 0.6186(3) 0.6347(2) 0.4885(3) 0.0327(13) Uani 1 1 d .
C332 C 0.5629(4) 0.5990(2) 0.5011(4) 0.0384(14) Uani 1 1 d .
H33A H 0.5645 0.5922 0.5518 0.046 Uiso 1 1 calc R
C333 C 0.5063(4) 0.5740(3) 0.4398(4) 0.0494(17) Uani 1 1 d .
H33D H 0.4697 0.5489 0.4482 0.059 Uiso 1 1 calc R
C334 C 0.5022(4) 0.5851(3) 0.3651(4) 0.055(2) Uani 1 1 d .
H33B H 0.4608 0.5692 0.3228 0.066 Uiso 1 1 calc R
C335 C 0.5580(4) 0.6192(3) 0.3522(4) 0.0489(17) Uani 1 1 d .
H33E H 0.5569 0.6249 0.3014 0.059 Uiso 1 1 calc R
C336 C 0.6156(4) 0.6449(2) 0.4141(3) 0.0366(14) Uani 1 1 d .
H33C H 0.6529 0.6694 0.4055 0.044 Uiso 1 1 calc R
C411 C 1.0398(3) 0.6316(2) 0.8887(3) 0.0296(12) Uani 1 1 d .
C412 C 1.0544(3) 0.6399(2) 0.9660(3) 0.0320(13) Uani 1 1 d .
H41A H 1.0204 0.6632 0.9814 0.038 Uiso 1 1 calc R
C413 C 1.1190(4) 0.6139(2) 1.0210(3) 0.0390(14) Uani 1 1 d .
H41C H 1.1286 0.6193 1.0740 0.047 Uiso 1 1 calc R
C414 C 1.1691(4) 0.5806(2) 0.9992(4) 0.0426(15) Uani 1 1 d .
H41B H 1.2141 0.5639 1.0371 0.051 Uiso 1 1 calc R
C415 C 1.1540(4) 0.5714(3) 0.9226(4) 0.0459(16) Uani 1 1 d .
H41E H 1.1878 0.5474 0.9080 0.055 Uiso 1 1 calc R
C416 C 1.0907(4) 0.5965(3) 0.8665(4) 0.0429(15) Uani 1 1 d .
H41D H 1.0813 0.5902 0.8138 0.051 Uiso 1 1 calc R
C421 C 0.9123(3) 0.7158(2) 0.8535(3) 0.0301(12) Uani 1 1 d .
C422 C 0.9145(4) 0.7715(2) 0.8407(4) 0.0391(15) Uani 1 1 d .
H42C H 0.9462 0.7852 0.8132 0.047 Uiso 1 1 calc R
C423 C 0.8704(4) 0.8066(3) 0.8684(4) 0.0485(17) Uani 1 1 d .
H42B H 0.8722 0.8446 0.8602 0.058 Uiso 1 1 calc R
C424 C 0.8244(4) 0.7866(3) 0.9072(4) 0.0537(19) Uani 1 1 d .
H42A H 0.7939 0.8109 0.9257 0.064 Uiso 1 1 calc R
C425 C 0.8213(4) 0.7309(3) 0.9203(4) 0.0511(17) Uani 1 1 d .
H42E H 0.7893 0.7175 0.9479 0.061 Uiso 1 1 calc R
C426 C 0.8649(4) 0.6954(2) 0.8930(4) 0.0399(15) Uani 1 1 d .
H42D H 0.8627 0.6575 0.9010 0.048 Uiso 1 1 calc R
C431 C 1.0167(3) 0.7052(2) 0.7616(3) 0.0317(13) Uani 1 1 d .
C432 C 0.9847(4) 0.7128(3) 0.6826(4) 0.0431(15) Uani 1 1 d .
H43A H 0.9343 0.6971 0.6531 0.052 Uiso 1 1 calc R
C433 C 1.0267(5) 0.7434(3) 0.6471(4) 0.0518(18) Uani 1 1 d .
H43B H 1.0041 0.7495 0.5933 0.062 Uiso 1 1 calc R
C434 C 1.1013(5) 0.7653(3) 0.6894(5) 0.060(2) Uani 1 1 d .
H43E H 1.1298 0.7859 0.6643 0.072 Uiso 1 1 calc R
C435 C 1.1344(5) 0.7571(4) 0.7681(5) 0.072(2) Uani 1 1 d .
H43D H 1.1857 0.7718 0.7972 0.087 Uiso 1 1 calc R
C436 C 1.0921(4) 0.7275(3) 0.8035(4) 0.0517(18) Uani 1 1 d .
H43C H 1.1145 0.7221 0.8575 0.062 Uiso 1 1 calc R

loop_
_atom_site_aniso_label
_atom_site_aniso_U_11
_atom_site_aniso_U_22
_atom_site_aniso_U_33
_atom_site_aniso_U_23
_atom_site_aniso_U_13
_atom_site_aniso_U_12
Ru1 0.0262(2) 0.0116(2) 0.0218(2) -0.00042(15) 0.00510(18) -0.00093(16)
Cl1 0.0379(8) 0.0215(6) 0.0337(7) -0.0039(5) 0.0079(6) -0.0082(5)
Cl1S 0.239(12) 0.189(10) 0.298(15) 0.025(10) 0.092(11) 0.110(10)
Cl2 0.0377(8) 0.0200(6) 0.0337(7) 0.0053(5) 0.0087(6) 0.0045(5)
Cl2S 0.100(5) 0.175(7) 0.110(5) -0.045(5) -0.004(4) -0.013(5)
Cl3 0.224(5) 0.146(3) 0.145(3) 0.024(3) 0.063(3) 0.065(3)
P1 0.0294(7) 0.0148(6) 0.0270(7) -0.0018(5) 0.0070(6) -0.0013(5)
P2 0.0346(8) 0.0208(7) 0.0298(8) -0.0010(6) 0.0119(6) -0.0006(6)
P3 0.0307(7) 0.0153(6) 0.0243(7) 0.0001(5) 0.0014(6) 0.0007(5)
P4 0.0302(8) 0.0153(6) 0.0262(7) -0.0022(5) 0.0015(6) -0.0022(5)
O1W 0.120(7) 0.263(13) 0.135(8) 0.047(8) 0.035(6) 0.026(8)
O2W 0.161(10) 0.42(2) 0.145(9) -0.058(11) 0.092(8) -0.085(12)
O3W 0.30(3) 0.126(14) 0.26(2) 0.108(16) 0.20(2) 0.165(18)
O4W 0.25(2) 0.092(11) 0.106(12) -0.024(9) 0.050(13) 0.071(13)
O5W 0.12(2) 0.16(3) 0.13(3) 0.03(2) 0.04(2) 0.11(2)
O6W 0.09(3) 0.50(10) 0.18(4) 0.16(5) 0.08(3) 0.11(4)
C1 0.021(3) 0.019(2) 0.022(3) 0.002(2) 0.004(2) 0.004(2)
C1S 0.102(16) 0.100(16) 0.18(2) 0.065(17) 0.095(18) 0.047(13)
C2 0.030(3) 0.018(2) 0.024(3) -0.001(2) 0.004(2) 0.000(2)
C3 0.037(3) 0.010(2) 0.035(3) 0.000(2) 0.006(3) 0.000(2)
C4 0.023(3) 0.017(2) 0.025(3) -0.006(2) 0.001(2) -0.005(2)
C5 0.023(3) 0.017(2) 0.022(3) -0.0013(19) 0.006(2) -0.004(2)
C111 0.044(3) 0.020(3) 0.029(3) -0.005(2) 0.009(3) -0.004(2)
C112 0.041(3) 0.023(3) 0.034(3) 0.003(2) 0.013(3) -0.004(2)
C113 0.042(4) 0.034(3) 0.040(4) 0.000(3) 0.006(3) -0.010(3)
C114 0.068(5) 0.057(4) 0.029(3) -0.017(3) 0.004(3) -0.010(4)
C115 0.066(5) 0.080(6) 0.046(4) -0.030(4) 0.020(4) 0.000(4)
C116 0.044(4) 0.056(4) 0.044(4) -0.014(3) 0.020(3) -0.002(3)
C121 0.038(3) 0.021(3) 0.017(3) 0.001(2) 0.002(2) -0.010(2)
C122 0.035(3) 0.031(3) 0.028(3) 0.002(2) 0.001(3) 0.002(2)
C123 0.049(4) 0.026(3) 0.038(3) 0.007(3) 0.003(3) -0.006(3)
C124 0.058(4) 0.041(4) 0.047(4) 0.008(3) 0.017(3) -0.019(3)
C125 0.054(4) 0.055(4) 0.053(4) 0.008(3) 0.028(4) -0.006(3)
C126 0.051(4) 0.035(3) 0.042(4) 0.000(3) 0.022(3) -0.001(3)
C131 0.036(3) 0.021(3) 0.038(3) 0.006(2) 0.017(3) 0.003(2)
C132 0.046(4) 0.043(4) 0.048(4) 0.009(3) 0.012(3) 0.012(3)
C133 0.042(4) 0.089(6) 0.059(5) 0.030(4) 0.014(4) 0.019(4)
C134 0.061(5) 0.055(5) 0.102(7) 0.041(5) 0.048(5) 0.035(4)
C135 0.079(6) 0.029(4) 0.115(7) 0.017(4) 0.058(6) 0.018(4)
C136 0.059(4) 0.025(3) 0.078(5) -0.001(3) 0.032(4) 0.001(3)
C211 0.058(4) 0.018(3) 0.030(3) -0.002(2) 0.018(3) 0.004(3)
C212 0.070(5) 0.037(3) 0.039(4) -0.001(3) 0.030(3) 0.003(3)
C213 0.101(7) 0.043(4) 0.042(4) 0.004(3) 0.046(5) 0.009(4)
C214 0.105(7) 0.060(5) 0.034(4) 0.011(3) 0.030(5) 0.038(5)
C215 0.061(5) 0.068(5) 0.033(4) 0.003(3) 0.012(3) 0.024(4)
C216 0.050(4) 0.040(4) 0.039(4) 0.003(3) 0.016(3) 0.007(3)
C221 0.037(3) 0.040(3) 0.038(3) -0.011(3) 0.021(3) -0.006(3)
C222 0.054(4) 0.045(4) 0.040(4) -0.012(3) 0.022(3) -0.015(3)
C223 0.065(5) 0.077(6) 0.057(5) -0.020(4) 0.035(4) -0.039(5)
C224 0.044(4) 0.093(6) 0.060(5) -0.039(5) 0.027(4) -0.025(4)
C225 0.038(4) 0.079(5) 0.054(5) -0.029(4) 0.012(3) 0.002(4)
C226 0.046(4) 0.049(4) 0.047(4) -0.008(3) 0.022(3) 0.004(3)
C231 0.033(3) 0.023(3) 0.032(3) -0.004(2) 0.005(3) 0.006(2)
C232 0.056(4) 0.030(3) 0.043(4) -0.006(3) 0.024(3) -0.004(3)
C233 0.071(5) 0.020(3) 0.062(5) 0.002(3) 0.026(4) 0.004(3)
C234 0.078(5) 0.029(4) 0.063(5) -0.011(3) 0.027(4) 0.015(3)
C235 0.101(7) 0.045(4) 0.067(5) -0.002(4) 0.047(5) 0.018(4)
C236 0.077(5) 0.034(3) 0.060(4) 0.004(3) 0.043(4) 0.008(3)
C311 0.032(3) 0.023(3) 0.019(3) 0.000(2) 0.002(2) -0.001(2)
C312 0.045(4) 0.024(3) 0.035(3) 0.002(2) 0.009(3) 0.000(3)
C313 0.060(4) 0.031(3) 0.054(4) 0.011(3) 0.020(4) -0.007(3)
C314 0.063(5) 0.060(5) 0.049(4) 0.014(3) 0.027(4) -0.011(4)
C315 0.048(4) 0.056(4) 0.047(4) 0.000(3) 0.020(3) 0.004(3)
C316 0.046(4) 0.033(3) 0.038(3) 0.004(3) 0.013(3) 0.010(3)
C321 0.039(3) 0.020(3) 0.031(3) 0.006(2) 0.010(3) 0.005(2)
C322 0.041(4) 0.033(3) 0.044(4) -0.007(3) 0.010(3) 0.000(3)
C323 0.059(4) 0.036(4) 0.048(4) -0.008(3) 0.020(3) 0.002(3)
C324 0.066(5) 0.030(3) 0.063(5) 0.009(3) 0.036(4) 0.014(3)
C325 0.043(4) 0.044(4) 0.054(4) 0.012(3) 0.008(3) 0.016(3)
C326 0.044(4) 0.032(3) 0.033(3) 0.003(2) 0.005(3) 0.008(3)
C331 0.030(3) 0.021(3) 0.034(3) -0.003(2) -0.003(3) 0.003(2)
C332 0.037(3) 0.030(3) 0.038(3) 0.000(3) 0.002(3) -0.001(3)
C333 0.036(4) 0.037(4) 0.060(5) 0.010(3) -0.003(3) -0.004(3)
C334 0.050(4) 0.034(4) 0.052(4) -0.009(3) -0.017(3) -0.003(3)
C335 0.055(4) 0.044(4) 0.031(3) -0.007(3) -0.005(3) 0.004(3)
C336 0.043(4) 0.029(3) 0.031(3) -0.002(2) 0.005(3) 0.002(3)
C411 0.030(3) 0.023(3) 0.029(3) -0.002(2) 0.002(2) -0.003(2)
C412 0.032(3) 0.030(3) 0.029(3) -0.002(2) 0.006(3) -0.004(2)
C413 0.048(4) 0.035(3) 0.025(3) 0.003(2) 0.002(3) -0.005(3)
C414 0.045(4) 0.031(3) 0.040(4) 0.012(3) 0.001(3) 0.002(3)
C415 0.048(4) 0.038(4) 0.044(4) -0.005(3) 0.006(3) 0.014(3)
C416 0.046(4) 0.043(4) 0.029(3) -0.006(3) 0.001(3) 0.012(3)
C421 0.027(3) 0.021(3) 0.035(3) -0.007(2) 0.002(2) 0.000(2)
C422 0.041(4) 0.022(3) 0.044(4) -0.005(2) 0.004(3) 0.000(3)
C423 0.055(4) 0.026(3) 0.055(4) -0.006(3) 0.008(4) 0.008(3)
C424 0.048(4) 0.047(4) 0.058(5) -0.023(3) 0.009(4) 0.013(3)
C425 0.047(4) 0.045(4) 0.063(5) -0.010(3) 0.022(4) -0.003(3)
C426 0.042(4) 0.023(3) 0.051(4) -0.008(3) 0.012(3) 0.000(3)
C431 0.036(3) 0.023(3) 0.036(3) -0.005(2) 0.014(3) -0.004(2)
C432 0.047(4) 0.040(4) 0.039(4) 0.006(3) 0.013(3) -0.005(3)
C433 0.065(5) 0.047(4) 0.044(4) 0.013(3) 0.020(4) 0.002(3)
C434 0.073(5) 0.048(4) 0.069(5) -0.001(4) 0.039(5) -0.022(4)
C435 0.062(5) 0.088(6) 0.066(6) -0.014(5) 0.022(4) -0.043(5)
C436 0.056(4) 0.060(4) 0.036(4) -0.014(3) 0.013(3) -0.027(4)

loop_
_atom_type_symbol
_atom_type_description
_atom_type_scat_dispersion_real
_atom_type_scat_dispersion_imag
_atom_type_scat_source
C C 0.0033 0.0016 'International Tables Vol C Tables 4.2.6.8 and 6.1.1.4'
H H 0.0000 0.0000 'International Tables Vol C Tables 4.2.6.8 and 6.1.1.4'
O O 0.0106 0.0060 'International Tables Vol C Tables 4.2.6.8 and 6.1.1.4'
P P 0.1023 0.0942 'International Tables Vol C Tables 4.2.6.8 and 6.1.1.4'
Cl Cl 0.1484 0.1585 'International Tables Vol C Tables 4.2.6.8 and 6.1.1.4'
Ru Ru -1.2594 0.8363 'International Tables Vol C Tables 4.2.6.8 and 6.1.1.4'

loop_
_geom_angle_atom_site_label_1
_geom_angle_atom_site_label_2
_geom_angle_atom_site_label_3
_geom_angle
C5 Ru1 C1 90.4(2)
C5 Ru1 P2 91.63(15)
C1 Ru1 P2 93.10(15)
C5 Ru1 P1 93.17(15)
C1 Ru1 P1 92.25(15)
P2 Ru1 P1 172.78(5)
C5 Ru1 Cl1 177.56(15)
C1 Ru1 Cl1 87.31(15)
P2 Ru1 Cl1 87.55(5)
P1 Ru1 Cl1 87.86(5)
C5 Ru1 Cl2 87.37(15)
C1 Ru1 Cl2 177.42(15)
P2 Ru1 Cl2 85.59(5)
P1 Ru1 Cl2 89.24(5)
Cl1 Ru1 Cl2 94.85(5)
C131 P1 C111 104.3(3)
C131 P1 C121 101.1(3)
C111 P1 C121 100.2(2)
C131 P1 Ru1 112.63(18)
C111 P1 Ru1 118.9(2)
C121 P1 Ru1 117.35(18)
C221 P2 C211 106.7(3)
C221 P2 C231 101.7(3)
C211 P2 C231 99.0(2)
C221 P2 Ru1 111.41(19)
C211 P2 Ru1 115.3(2)
C231 P2 Ru1 120.9(2)
C2 P3 C311 107.9(3)
C2 P3 C331 112.6(2)
C311 P3 C331 106.7(3)
C2 P3 C321 113.7(2)
C311 P3 C321 107.4(2)
C331 P3 C321 108.2(3)
C411 P4 C4 113.0(2)
C411 P4 C421 110.4(3)
C4 P4 C421 106.3(2)
C411 P4 C431 106.2(3)
C4 P4 C431 112.6(3)
C421 P4 C431 108.4(3)
C2 C1 Ru1 129.5(4)
Cl2S C1S Cl1S 128.3(14)
C1 C2 C3 122.2(5)
C1 C2 P3 123.3(4)
C3 C2 P3 114.3(4)
C4 C3 C2 125.2(5)
C3 C4 C5 123.2(4)
C3 C4 P4 114.6(4)
C5 C4 P4 122.2(4)
C4 C5 Ru1 128.6(4)
C112 C111 C116 118.6(5)
C112 C111 P1 120.5(4)
C116 C111 P1 120.8(5)
C111 C112 C113 120.6(6)
C114 C113 C112 120.2(6)
C113 C114 C115 120.0(6)
C114 C115 C116 120.5(7)
C115 C116 C111 120.2(6)
C122 C121 C126 119.4(5)
C122 C121 P1 120.5(5)
C126 C121 P1 120.1(4)
C121 C122 C123 119.6(6)
C124 C123 C122 121.1(6)
C123 C124 C125 119.5(6)
C126 C125 C124 119.8(7)
C125 C126 C121 120.6(6)
C136 C131 C132 117.4(6)
C136 C131 P1 124.6(5)
C132 C131 P1 118.0(4)
C131 C132 C133 120.8(7)
C134 C133 C132 120.0(8)
C135 C134 C133 119.8(7)
C134 C135 C136 120.0(7)
C131 C136 C135 121.9(7)
C216 C211 C212 118.8(6)
C216 C211 P2 115.8(5)
C212 C211 P2 125.3(5)
C213 C212 C211 120.0(7)
C212 C213 C214 121.2(7)
C215 C214 C213 119.3(7)
C214 C215 C216 121.1(8)
C211 C216 C215 119.5(7)
C226 C221 C222 118.6(6)
C226 C221 P2 119.1(5)
C222 C221 P2 122.1(5)
C223 C222 C221 119.5(7)
C224 C223 C222 120.8(7)
C223 C224 C225 120.6(7)
C224 C225 C226 120.4(8)
C225 C226 C221 119.9(7)
C232 C231 C236 118.6(5)
C232 C231 P2 123.7(4)
C236 C231 P2 117.7(4)
C231 C232 C233 119.9(6)
C234 C233 C232 120.7(6)
C235 C234 C233 120.1(6)
C234 C235 C236 119.6(7)
C235 C236 C231 121.1(6)
C316 C311 C312 120.4(5)
C316 C311 P3 117.5(4)
C312 C311 P3 122.0(4)
C311 C312 C313 119.5(6)
C314 C313 C312 119.9(6)
C313 C314 C315 120.0(6)
C316 C315 C314 120.0(6)
C315 C316 C311 120.2(6)
C322 C321 C326 120.2(5)
C322 C321 P3 119.2(5)
C326 C321 P3 120.5(4)
C321 C322 C323 119.7(6)
C324 C323 C322 119.9(6)
C325 C324 C323 119.3(6)
C324 C325 C326 122.1(6)
C325 C326 C321 118.7(6)
C336 C331 C332 120.1(5)
C336 C331 P3 119.7(5)
C332 C331 P3 120.2(5)
C333 C332 C331 119.6(6)
C332 C333 C334 120.3(6)
C335 C334 C333 120.6(6)
C334 C335 C336 119.5(6)
C335 C336 C331 119.9(6)
C412 C411 C416 119.4(5)
C412 C411 P4 123.3(4)
C416 C411 P4 117.0(4)
C411 C412 C413 119.8(6)
C414 C413 C412 120.5(6)
C415 C414 C413 119.9(6)
C414 C415 C416 121.2(6)
C415 C416 C411 119.1(6)
C422 C421 C426 120.2(5)
C422 C421 P4 121.6(5)
C426 C421 P4 118.0(4)
C423 C422 C421 119.8(6)
C424 C423 C422 119.8(6)
C423 C424 C425 121.1(6)
C426 C425 C424 119.6(7)
C425 C426 C421 119.5(6)
C432 C431 C436 119.0(6)
C432 C431 P4 122.5(4)
C436 C431 P4 118.5(5)
C433 C432 C431 119.6(6)
C432 C433 C434 120.7(7)
C433 C434 C435 120.1(7)
C436 C435 C434 119.2(7)
C435 C436 C431 121.3(7)

loop_
_geom_bond_atom_site_label_1
_geom_bond_atom_site_label_2
_geom_bond_distance
Ru1 C5 1.911(5)
Ru1 C1 1.922(5)
Ru1 P2 2.3926(15)
Ru1 P1 2.4148(15)
Ru1 Cl1 2.5046(13)
Ru1 Cl2 2.5196(13)
Cl1S C1S 1.68(2)
Cl2S C1S 1.59(2)
P1 C131 1.826(6)
P1 C111 1.836(6)
P1 C121 1.842(5)
P2 C221 1.823(6)
P2 C211 1.831(6)
P2 C231 1.836(5)
P3 C2 1.790(5)
P3 C311 1.797(6)
P3 C331 1.800(5)
P3 C321 1.802(6)
P4 C411 1.777(5)
P4 C4 1.792(5)
P4 C421 1.798(5)
P4 C431 1.804(6)
C1 C2 1.382(7)
C2 C3 1.395(7)
C3 C4 1.378(7)
C4 C5 1.391(7)
C111 C112 1.372(8)
C111 C116 1.383(8)
C112 C113 1.387(8)
C113 C114 1.353(10)
C114 C115 1.365(10)
C115 C116 1.379(9)
C121 C122 1.363(8)
C121 C126 1.396(8)
C122 C123 1.387(8)
C123 C124 1.356(9)
C124 C125 1.390(10)
C125 C126 1.360(9)
C131 C136 1.369(8)
C131 C132 1.373(9)
C132 C133 1.381(9)
C133 C134 1.366(12)
C134 C135 1.346(12)
C135 C136 1.371(10)
C211 C216 1.380(9)
C211 C212 1.386(9)
C212 C213 1.358(9)
C213 C214 1.367(12)
C214 C215 1.345(11)
C215 C216 1.385(9)
C221 C226 1.386(9)
C221 C222 1.396(8)
C222 C223 1.378(10)
C223 C224 1.346(12)
C224 C225 1.355(11)
C225 C226 1.380(10)
C231 C232 1.366(8)
C231 C236 1.392(9)
C232 C233 1.387(8)
C233 C234 1.369(10)
C234 C235 1.357(10)
C235 C236 1.377(9)
C311 C316 1.377(8)
C311 C312 1.380(7)
C312 C313 1.389(9)
C313 C314 1.374(10)
C314 C315 1.392(10)
C315 C316 1.364(9)
C321 C322 1.377(8)
C321 C326 1.381(8)
C322 C323 1.390(9)
C323 C324 1.379(10)
C324 C325 1.353(10)
C325 C326 1.378(9)
C331 C336 1.379(8)
C331 C332 1.391(8)
C332 C333 1.354(9)
C333 C334 1.381(10)
C334 C335 1.368(10)
C335 C336 1.378(8)
C411 C412 1.370(8)
C411 C416 1.401(8)
C412 C413 1.377(8)
C413 C414 1.360(9)
C414 C415 1.360(9)
C415 C416 1.363(8)
C421 C422 1.380(8)
C421 C426 1.380(9)
C422 C423 1.371(9)
C423 C424 1.350(10)
C424 C425 1.386(10)
C425 C426 1.366(9)
C431 C432 1.374(8)
C431 C436 1.386(8)
C432 C433 1.370(9)
C433 C434 1.372(10)
C434 C435 1.372(11)
C435 C436 1.359(10)
